data_4060689
loop_
_publ_author_name
' Toshiyuki Oshiki '

_publ_section_title
;
Preparation, Structural Characterization, and Reactions of Tantalum-Alkyne
Complexes
;
_journal_name_full Organometallics
_journal_year 2003
_chemical_formula_sum 'C26 H32 N2 Yb'
_chemical_formula_weight 545.58
_space_group_IT_number 14
_symmetry_cell_setting monoclinic
_symmetry_space_group_name_Hall '-P 2ybc'
_symmetry_space_group_name_H-M 'P 1 21/c 1'
_cell_angle_alpha 90.00
_cell_angle_beta 118.67
_cell_angle_gamma 90.00
_cell_formula_units_Z 4
_cell_length_a 17.32110(10)
_cell_length_b 8.53030(10)
_cell_length_c 17.29840(10)
_cell_measurement_temperature 293(2)
_cell_volume 2242.51(3)
_diffrn_ambient_temperature 293(2)
_exptl_crystal_density_diffrn 1.616
_cod_depositor_comments
;
The following automatic conversions were performed:
'_symmetry_cell_setting' value 'Monoclinic' changed to 'monoclinic'
according to '/home/saulius/struct/CIF-dictionaries/cif_core.dic'
dictionary named 'cif_core.dic' version 2.4.1 from 2010-06-29.

Automatic conversion script
Id: cif_fix_enum 1527 2010-12-29 10:47:43Z saulius 
;
_cod_original_sg_symbol_H-M 'P 21/c'
_cod_database_code 4060689

loop_
_symmetry_equiv_pos_as_xyz
'x, y, z'
'-x, y+1/2, -z+1/2'
'-x, -y, -z'
'x, -y-1/2, z-1/2'

loop_
_atom_site_label
_atom_site_type_symbol
_atom_site_fract_x
_atom_site_fract_y
_atom_site_fract_z
_atom_site_U_iso_or_equiv
_atom_site_adp_type
_atom_site_occupancy
_atom_site_symmetry_multiplicity
_atom_site_calc_flag
_atom_site_refinement_flags
_atom_site_disorder_assembly
_atom_site_disorder_group
Yb Yb 0.22669(2) 0.32459(4) 0.063181(19) 0.04378(15) Uani 1 1 d . . .
N1 N 0.3700(5) 0.1797(7) 0.0976(5) 0.0537(17) Uani 1 1 d . . .
N2 N 0.1077(5) 0.1810(9) -0.0756(5) 0.065(2) Uani 1 1 d . . .
C1 C 0.2851(6) 0.3088(10) 0.2411(5) 0.055(2) Uani 1 1 d . . .
C2 C 0.2847(6) 0.1528(10) 0.2101(6) 0.057(2) Uani 1 1 d . . .
C3 C 0.1957(7) 0.1089(12) 0.1583(6) 0.068(3) Uani 1 1 d . . .
H3A H 0.1754 0.0018 0.1385 0.081 Uiso 1 1 calc R . .
C4 C 0.1403(7) 0.2351(13) 0.1535(6) 0.067(2) Uani 1 1 d . . .
H4A H 0.0763 0.2293 0.1289 0.080 Uiso 1 1 calc R . .
C5 C 0.1947(6) 0.3602(12) 0.2052(6) 0.062(2) Uani 1 1 d . . .
C6 C 0.1770(7) 0.5080(14) 0.2288(7) 0.075(3) Uani 1 1 d . . .
H6A H 0.1195 0.5437 0.2056 0.090 Uiso 1 1 calc R . .
C7 C 0.2453(8) 0.5979(14) 0.2858(7) 0.080(3) Uani 1 1 d . . .
H7A H 0.2334 0.6936 0.3036 0.096 Uiso 1 1 calc R . .
C8 C 0.3325(8) 0.5523(13) 0.3187(6) 0.075(3) Uani 1 1 d . . .
H8A H 0.3773 0.6198 0.3555 0.090 Uiso 1 1 calc R . .
C9 C 0.3531(7) 0.4111(12) 0.2980(6) 0.064(2) Uani 1 1 d . . .
H9A H 0.4117 0.3813 0.3210 0.076 Uiso 1 1 calc R . .
C10 C 0.3632(7) 0.0592(11) 0.2264(6) 0.072(3) Uani 1 1 d . . .
H10A H 0.3600 -0.0417 0.2506 0.086 Uiso 1 1 calc R . .
H10B H 0.4155 0.1125 0.2700 0.086 Uiso 1 1 calc R . .
C11 C 0.3717(7) 0.0327(10) 0.1437(6) 0.064(2) Uani 1 1 d . . .
H11A H 0.4265 -0.0218 0.1598 0.077 Uiso 1 1 calc R . .
H11B H 0.3240 -0.0342 0.1036 0.077 Uiso 1 1 calc R . .
C12 C 0.3753(8) 0.1365(15) 0.0172(7) 0.086(3) Uani 1 1 d . . .
H12A H 0.4298 0.0829 0.0336 0.129 Uiso 1 1 calc R . .
H12B H 0.3726 0.2296 -0.0152 0.129 Uiso 1 1 calc R . .
H12C H 0.3270 0.0689 -0.0190 0.129 Uiso 1 1 calc R . .
C13 C 0.4437(7) 0.2772(12) 0.1499(7) 0.077(3) Uani 1 1 d . . .
H13A H 0.4970 0.2230 0.1625 0.115 Uiso 1 1 calc R . .
H13B H 0.4439 0.3023 0.2041 0.115 Uiso 1 1 calc R . .
H13C H 0.4398 0.3721 0.1184 0.115 Uiso 1 1 calc R . .
C14 C 0.2400(6) 0.5434(9) -0.0498(5) 0.0527(19) Uani 1 1 d . . .
C15 C 0.1492(6) 0.5150(11) -0.0781(6) 0.064(2) Uani 1 1 d . . .
C16 C 0.1362(8) 0.5822(12) -0.0098(8) 0.079(3) Uani 1 1 d . . .
H16A H 0.0781 0.6039 -0.0158 0.095 Uiso 1 1 calc R . .
C17 C 0.2140(10) 0.6377(12) 0.0591(7) 0.082(4) Uani 1 1 d . . .
H17A H 0.2187 0.7039 0.1075 0.099 Uiso 1 1 calc R . .
C18 C 0.2801(7) 0.6172(10) 0.0348(6) 0.062(2) Uani 1 1 d . . .
C19 C 0.3693(8) 0.6576(10) 0.0734(7) 0.076(3) Uani 1 1 d . . .
H19A H 0.3975 0.7001 0.1298 0.091 Uiso 1 1 calc R . .
C20 C 0.4143(8) 0.6354(12) 0.0294(8) 0.079(3) Uani 1 1 d . . .
H20A H 0.4727 0.6677 0.0548 0.095 Uiso 1 1 calc R . .
C21 C 0.3758(7) 0.5649(12) -0.0539(7) 0.076(3) Uani 1 1 d . . .
H21A H 0.4087 0.5511 -0.0830 0.091 Uiso 1 1 calc R . .
C22 C 0.2900(7) 0.5162(11) -0.0927(6) 0.064(2) Uani 1 1 d . . .
H22A H 0.2651 0.4655 -0.1469 0.077 Uiso 1 1 calc R . .
C23 C 0.0874(7) 0.4298(16) -0.1578(6) 0.088(4) Uani 1 1 d . . .
H23A H 0.0908 0.4730 -0.2079 0.106 Uiso 1 1 calc R . .
H23B H 0.0281 0.4472 -0.1674 0.106 Uiso 1 1 calc R . .
C24 C 0.1038(7) 0.2544(15) -0.1542(6) 0.076(3) Uani 1 1 d . . .
H24A H 0.0572 0.2057 -0.2064 0.091 Uiso 1 1 calc R . .
H24B H 0.1589 0.2357 -0.1545 0.091 Uiso 1 1 calc R . .
C25 C 0.0235(7) 0.1917(15) -0.0768(7) 0.086(3) Uani 1 1 d . . .
H25A H -0.0207 0.1390 -0.1279 0.129 Uiso 1 1 calc R . .
H25B H 0.0076 0.2999 -0.0784 0.129 Uiso 1 1 calc R . .
H25C H 0.0279 0.1433 -0.0247 0.129 Uiso 1 1 calc R . .
C26 C 0.1298(9) 0.0147(14) -0.0779(7) 0.094(4) Uani 1 1 d . . .
H26A H 0.0844 -0.0339 -0.1299 0.141 Uiso 1 1 calc R . .
H26B H 0.1347 -0.0379 -0.0267 0.141 Uiso 1 1 calc R . .
H26C H 0.1848 0.0076 -0.0786 0.141 Uiso 1 1 calc R . .

loop_
_atom_site_aniso_label
_atom_site_aniso_U_11
_atom_site_aniso_U_22
_atom_site_aniso_U_33
_atom_site_aniso_U_23
_atom_site_aniso_U_13
_atom_site_aniso_U_12
Yb 0.0541(2) 0.0444(2) 0.03296(19) 0.00415(14) 0.02097(16) 0.00551(17)
N1 0.065(4) 0.047(4) 0.047(4) 0.005(3) 0.026(3) 0.009(3)
N2 0.065(5) 0.080(6) 0.042(4) -0.005(4) 0.020(4) -0.013(4)
C1 0.067(6) 0.063(5) 0.037(4) 0.002(4) 0.026(4) -0.009(4)
C2 0.070(6) 0.060(5) 0.043(4) 0.013(4) 0.029(4) -0.001(5)
C3 0.094(8) 0.065(6) 0.049(5) 0.002(4) 0.038(5) -0.019(6)
C4 0.061(6) 0.095(7) 0.050(5) 0.000(5) 0.030(4) -0.011(6)
C5 0.069(6) 0.079(6) 0.051(5) -0.001(4) 0.040(5) -0.006(5)
C6 0.072(6) 0.099(8) 0.071(6) -0.003(6) 0.049(6) 0.012(6)
C7 0.103(9) 0.079(7) 0.081(7) -0.012(6) 0.063(7) -0.001(7)
C8 0.091(8) 0.086(7) 0.060(5) -0.019(5) 0.045(6) -0.020(6)
C9 0.073(6) 0.074(6) 0.047(5) -0.006(4) 0.031(5) -0.007(5)
C10 0.089(7) 0.059(6) 0.055(5) 0.018(4) 0.024(5) 0.013(5)
C11 0.080(6) 0.045(5) 0.062(5) 0.006(4) 0.029(5) 0.014(5)
C12 0.088(8) 0.106(9) 0.066(6) -0.009(6) 0.037(6) 0.026(7)
C13 0.092(8) 0.059(6) 0.085(7) -0.003(5) 0.047(7) -0.001(6)
C14 0.066(5) 0.047(4) 0.048(4) 0.014(4) 0.030(4) 0.008(4)
C15 0.069(6) 0.067(6) 0.058(5) 0.026(5) 0.032(5) 0.027(5)
C16 0.094(8) 0.065(6) 0.102(8) 0.029(6) 0.067(7) 0.039(6)
C17 0.150(12) 0.042(5) 0.073(7) 0.004(5) 0.068(8) 0.024(6)
C18 0.094(7) 0.037(4) 0.057(5) 0.007(4) 0.038(5) 0.009(5)
C19 0.107(9) 0.043(5) 0.066(6) -0.005(4) 0.032(6) -0.014(5)
C20 0.077(7) 0.068(7) 0.079(7) 0.013(5) 0.027(6) -0.010(6)
C21 0.073(7) 0.076(7) 0.088(7) 0.022(6) 0.046(6) 0.002(6)
C22 0.083(7) 0.064(6) 0.048(4) 0.010(4) 0.034(5) 0.007(5)
C23 0.067(7) 0.130(11) 0.050(5) 0.032(6) 0.013(5) 0.000(7)
C24 0.060(6) 0.116(9) 0.036(4) -0.003(5) 0.011(4) -0.010(6)
C25 0.064(6) 0.127(10) 0.064(6) -0.012(6) 0.027(5) -0.022(6)
C26 0.115(10) 0.091(9) 0.055(6) -0.015(6) 0.023(6) -0.013(7)

loop_
_geom_bond_atom_site_label_1
_geom_bond_atom_site_label_2
_geom_bond_distance
_geom_bond_site_symmetry_2
_geom_bond_publ_flag
Yb N1 2.575(7) . ?
Yb N2 2.601(7) . ?
Yb C16 2.642(9) . ?
Yb C2 2.677(8) . ?
Yb C17 2.678(10) . ?
Yb C3 2.688(9) . ?
Yb C15 2.695(8) . ?
Yb C4 2.740(9) . ?
Yb C1 2.744(8) . ?
Yb C5 2.783(8) . ?
Yb C18 2.786(9) . ?
Yb C14 2.791(7) . ?
N1 C13 1.425(12) . ?
N1 C11 1.478(10) . ?
N1 C12 1.484(12) . ?
N2 C25 1.452(13) . ?
N2 C24 1.468(12) . ?
N2 C26 1.476(13) . ?
C1 C9 1.416(13) . ?
C1 C2 1.434(12) . ?
C1 C5 1.448(13) . ?
C2 C3 1.413(13) . ?
C2 C10 1.481(13) . ?
C3 C4 1.418(15) . ?
C4 C5 1.421(14) . ?
C5 C6 1.403(14) . ?
C6 C7 1.357(15) . ?
C7 C8 1.390(15) . ?
C8 C9 1.352(14) . ?
C10 C11 1.524(13) . ?
C14 C22 1.404(12) . ?
C14 C15 1.425(13) . ?
C14 C18 1.431(12) . ?
C15 C16 1.425(14) . ?
C15 C23 1.470(15) . ?
C16 C17 1.386(16) . ?
C17 C18 1.407(14) . ?
C18 C19 1.402(15) . ?
C19 C20 1.338(16) . ?
C20 C21 1.400(15) . ?
C21 C22 1.370(14) . ?
C23 C24 1.519(17) . ?
